data_2012350
loop_
_publ_author_name
'Linden, Anthony'
'Lee, C. Kuan'
'Muhammad Sofian, A. S.'

_publ_section_title
;
 Two halodeoxy sucrose analogues
;
_journal_issue 11
_journal_name_full 'Acta Crystallographica Section C'
_journal_page_first 1363
_journal_page_last 1366
_journal_paper_doi 10.1107/S0108270101017644
_journal_volume 57
_journal_year 2001
_chemical_formula_iupac 'C12 H19 Br2 F O8, H2 O'
_chemical_formula_moiety 'C12 H19 Br2 F O8, H2 O'
_chemical_formula_sum 'C12 H21 Br2 F O9'
_chemical_formula_weight 488.10
_chemical_melting_point 368
_chemical_name_systematic
;
1',6'-dibromo-4-fluoro-4,1',6'-trideoxysucrose monohydrate
;
_space_group_IT_number 19
_symmetry_cell_setting orthorhombic
_symmetry_space_group_name_Hall 'P 2ac 2ab'
_symmetry_space_group_name_H-M 'P 21 21 21'
_cell_angle_alpha 90.00
_cell_angle_beta 90.00
_cell_angle_gamma 90.00
_cell_formula_units_Z 4
_cell_length_a 7.61330(10)
_cell_length_b 9.47050(10)
_cell_length_c 23.2227(2)
_cell_measurement_reflns_used 60953
_cell_measurement_temperature 160.0(10)
_cell_measurement_theta_max 30.0
_cell_measurement_theta_min 1.0
_cell_volume 1674.40(3)
_computing_cell_refinement 'DENZO-SMN (Otwinowski & Minor, 1997)'
_computing_data_collection 'COLLECT (Nonius, 2000)'
_computing_data_reduction 'DENZO-SMN and SCALEPACK (Otwinowski & Minor, 1997)'
_computing_molecular_graphics 'ORTEPII (Johnson, 1976)'
_computing_publication_material 'SHELXL97 and PLATON (Spek, 2001)'
_computing_structure_refinement 'SHELXL97 (Sheldrick, 1997)'
_computing_structure_solution 'SIR92 (Altomare et al., 1994)'
_diffrn_ambient_temperature 160.0(10)
_diffrn_detector_area_resol_mean 9
_diffrn_measured_fraction_theta_full .999
_diffrn_measured_fraction_theta_max .999
_diffrn_measurement_device_type 'Nonius KappaCCD'
_diffrn_measurement_method '\f and \w scans with \k offsets'
_diffrn_radiation_monochromator 'horizontally mounted graphite crystal'
_diffrn_radiation_type MoK\a
_diffrn_radiation_wavelength .71073
_diffrn_reflns_av_R_equivalents .0572
_diffrn_reflns_av_sigmaI/netI .0208
_diffrn_reflns_limit_h_max 10
_diffrn_reflns_limit_h_min -10
_diffrn_reflns_limit_k_max 13
_diffrn_reflns_limit_k_min -13
_diffrn_reflns_limit_l_max 32
_diffrn_reflns_limit_l_min -31
_diffrn_reflns_number 58507
_diffrn_reflns_theta_full 30.02
_diffrn_reflns_theta_max 30.02
_diffrn_reflns_theta_min 2.78
_diffrn_standards_decay_% 0
_diffrn_standards_number 0
_exptl_absorpt_coefficient_mu 4.896
_exptl_absorpt_correction_T_max .583
_exptl_absorpt_correction_T_min .349
_exptl_absorpt_correction_type numerical
_exptl_absorpt_process_details '(Coppens et al., 1965)'
_exptl_crystal_colour colourless
_exptl_crystal_density_diffrn 1.936
_exptl_crystal_density_method 'not measured'
_exptl_crystal_description prism
_exptl_crystal_F_000 976
_exptl_crystal_size_max .23
_exptl_crystal_size_mid .22
_exptl_crystal_size_min .15
_refine_diff_density_max .468
_refine_diff_density_min -.817
_refine_ls_abs_structure_details 'Flack (1983)'
_refine_ls_abs_structure_Flack -.002(6)
_refine_ls_extinction_coef .0013(3)
_refine_ls_extinction_method SHELXL97
_refine_ls_goodness_of_fit_ref 1.070
_refine_ls_hydrogen_treatment mixed
_refine_ls_matrix_type full
_refine_ls_number_parameters 231
_refine_ls_number_reflns 4891
_refine_ls_number_restraints 0
_refine_ls_restrained_S_all 1.070
_refine_ls_R_factor_all .0275
_refine_ls_R_factor_gt .0241
_refine_ls_shift/su_max .001
_refine_ls_shift/su_mean .000
_refine_ls_structure_factor_coef Fsqd
_refine_ls_weighting_details 'w = 1/[\s^2^(Fo^2^)+(0.0273P)^2^+1.3147P] where P = (Fo^2^+2Fc^2^)/3'
_refine_ls_weighting_scheme calc
_refine_ls_wR_factor_ref .0606
_reflns_number_gt 4620
_reflns_number_total 4893
_reflns_threshold_expression I>2\s(I)
_cod_data_source_file sk1519.cif
_cod_data_source_block II
_cod_database_code 2012350
_cod_database_fobs_code 2012350

loop_
_symmetry_equiv_pos_as_xyz
'x, y, z'
'-x+1/2, -y, z+1/2'
'x+1/2, -y+1/2, -z'
'-x, y+1/2, -z+1/2'

loop_
_atom_site_label
_atom_site_fract_x
_atom_site_fract_y
_atom_site_fract_z
_atom_site_U_iso_or_equiv
_atom_site_adp_type
_atom_site_calc_flag
_atom_site_refinement_flags
_atom_site_occupancy
_atom_site_disorder_assembly
_atom_site_disorder_group
_atom_site_type_symbol
Br1 1.01041(4) .38845(3) .031072(11) .03334(8) Uani d . 1 . . Br
Br2 .38171(3) -.00660(3) .192015(9) .02296(6) Uani d . 1 . . Br
F4 1.26286(18) -.12991(17) .04911(6) .0258(3) Uani d . 1 . . F
O1 .79778(19) -.03298(15) .15264(6) .0136(3) Uani d . 1 . . O
O2 .8284(2) -.31755(17) .17656(7) .0192(3) Uani d . 1 . . O
H2 .7390 -.3695 .1768 .029 Uiso calc R 1 . . H
O3 1.1575(2) -.35439(17) .12209(7) .0207(3) Uani d . 1 . . O
H3 1.1638 -.3724 .1575 .031 Uiso calc R 1 . . H
O5 .7885(2) -.08055(16) .05232(6) .0154(3) Uani d . 1 . . O
O6 .9677(2) -.08857(19) -.06130(7) .0245(4) Uani d . 1 . . O
H6 .8604 -.1049 -.0664 .037 Uiso calc R 1 . . H
O8 .7691(2) .06829(16) .26173(6) .0155(3) Uani d . 1 . . O
H8 .8408 .0026 .2555 .023 Uiso calc R 1 . . H
O9 1.0081(2) .32921(16) .24163(6) .0200(3) Uani d . 1 . . O
H9 1.0662 .2892 .2677 .030 Uiso calc R 1 . . H
O10 .7967(2) .19569(16) .11453(6) .0161(3) Uani d . 1 . . O
C1 .7507(3) -.1305(2) .10808(9) .0143(4) Uani d . 1 . . C
H1 .6225 -.1522 .1109 .017 Uiso calc R 1 . . H
C2 .8561(3) -.2650(2) .12013(9) .0142(4) Uani d . 1 . . C
H21 .8224 -.3392 .0915 .017 Uiso calc R 1 . . H
C3 1.0527(3) -.2317(2) .11360(9) .0150(4) Uani d . 1 . . C
H31 1.0868 -.1583 .1425 .018 Uiso calc R 1 . . H
C4 1.0842(3) -.1750(2) .05355(10) .0168(4) Uani d . 1 . . C
H41 1.0585 -.2494 .0242 .020 Uiso calc R 1 . . H
C5 .9704(3) -.0462(2) .04319(9) .0158(4) Uani d . 1 . . C
H51 1.0047 .0284 .0715 .019 Uiso calc R 1 . . H
C6 .9881(3) .0145(2) -.01702(8) .0195(4) Uani d . 1 . . C
H61 .8986 .0892 -.0223 .023 Uiso calc R 1 . . H
H62 1.1052 .0590 -.0209 .023 Uiso calc R 1 . . H
C7 .7187(3) .1018(2) .15535(8) .0135(4) Uani d . 1 . . C
C8 .7709(3) .1638(2) .21450(8) .0139(4) Uani d . 1 . . C
H81 .6884 .2430 .2235 .017 Uiso calc R 1 . . H
C9 .9506(3) .2273(2) .20117(9) .0150(4) Uani d . 1 . . C
H91 1.0401 .1506 .1974 .018 Uiso calc R 1 . . H
C10 .9147(3) .2934(2) .14243(9) .0157(4) Uani d . 1 . . C
H101 .8544 .3863 .1477 .019 Uiso calc R 1 . . H
C11 1.0758(3) .3134(2) .10597(10) .0198(4) Uani d . 1 . . C
H111 1.1366 .2218 .1010 .024 Uiso calc R 1 . . H
H112 1.1575 .3794 .1253 .024 Uiso calc R 1 . . H
C12 .5249(3) .1062(2) .14004(9) .0169(4) Uani d . 1 . . C
H121 .5092 .0711 .1002 .020 Uiso calc R 1 . . H
H122 .4838 .2054 .1412 .020 Uiso calc R 1 . . H
O13 .5519(2) .5002(2) .16891(7) .0241(3) Uani d . 1 . . O
H131 .473(5) .516(4) .1883(15) .036(9) Uiso d . 1 . . H
H132 .511(5) .526(4) .1403(16) .039(9) Uiso d . 1 . . H

loop_
_atom_site_aniso_label
_atom_site_aniso_U_11
_atom_site_aniso_U_22
_atom_site_aniso_U_33
_atom_site_aniso_U_12
_atom_site_aniso_U_13
_atom_site_aniso_U_23
Br1 .04262(16) .03752(14) .01989(11) -.01326(12) .00352(11) .00491(10)
Br2 .01490(9) .03525(12) .01874(10) -.00574(9) .00149(8) .00068(10)
F4 .0188(7) .0333(8) .0253(7) .0042(6) .0002(5) .0077(6)
O1 .0146(7) .0145(7) .0116(6) .0007(5) -.0017(5) -.0034(5)
O2 .0233(8) .0200(7) .0143(7) -.0058(6) -.0006(6) .0033(6)
O3 .0244(8) .0224(8) .0154(7) .0077(6) -.0009(6) .0018(6)
O5 .0154(7) .0194(7) .0114(6) -.0009(6) -.0012(5) .0007(5)
O6 .0235(8) .0362(10) .0138(7) -.0066(7) -.0009(6) -.0019(6)
O8 .0185(7) .0160(7) .0120(7) .0019(6) .0015(6) .0010(5)
O9 .0253(8) .0174(7) .0173(7) -.0039(7) -.0067(7) -.0005(6)
O10 .0179(7) .0184(7) .0120(7) -.0049(6) .0010(6) .0021(6)
C1 .0145(9) .0163(9) .0121(8) -.0028(8) -.0004(7) -.0023(7)
C2 .0163(10) .0142(9) .0121(9) -.0039(7) -.0014(7) -.0007(7)
C3 .0174(9) .0151(9) .0125(9) .0019(7) -.0003(7) -.0019(7)
C4 .0146(10) .0203(10) .0154(9) .0015(8) .0018(7) .0017(8)
C5 .0172(10) .0167(9) .0133(9) -.0001(7) .0010(7) -.0003(7)
C6 .0210(9) .0207(10) .0166(9) -.0001(9) .0012(7) .0038(8)
C7 .0144(9) .0156(9) .0106(8) .0011(7) -.0001(7) .0003(7)
C8 .0162(9) .0144(9) .0110(8) .0011(7) -.0008(7) .0000(7)
C9 .0165(9) .0143(8) .0143(9) -.0005(7) -.0013(7) -.0004(7)
C10 .0176(10) .0134(9) .0161(10) -.0001(7) -.0011(7) .0006(7)
C11 .0192(10) .0209(10) .0191(10) -.0029(8) .0014(8) .0006(8)
C12 .0140(9) .0212(9) .0153(9) .0023(8) -.0002(7) .0024(8)
O13 .0192(7) .0378(10) .0152(7) .0010(8) -.0005(6) .0009(8)

loop_
_atom_type_symbol
_atom_type_description
_atom_type_scat_dispersion_real
_atom_type_scat_dispersion_imag
_atom_type_scat_source
C C .0033 .0016
; International Tables for Crystallography (1992).
Vol. C, Tables 4.2.6.8 and 6.1.1.4
;
H H .0000 .0000
; International Tables for Crystallography (1992).
Vol. C, Tables 4.2.6.8 and 6.1.1.4
;
Br Br -.2901 2.4595
; International Tables for Crystallography (1992).
Vol. C, Tables 4.2.6.8 and 6.1.1.4
;
F F .0171 .0103
; International Tables for Crystallography (1992).
Vol. C, Tables 4.2.6.8 and 6.1.1.4
;
O O .0106 .0060
; International Tables for Crystallography (1992).
Vol. C, Tables 4.2.6.8 and 6.1.1.4
;

loop_
_geom_angle_atom_site_label_1
_geom_angle_atom_site_label_2
_geom_angle_atom_site_label_3
_geom_angle
C7 O1 C1 120.56(16)
C2 O2 H2 109.5
C3 O3 H3 109.5
C1 O5 C5 114.08(16)
C6 O6 H6 109.5
C8 O8 H8 109.5
C9 O9 H9 109.5
C7 O10 C10 111.08(15)
O5 C1 O1 113.37(17)
O5 C1 C2 109.92(17)
O1 C1 C2 105.86(16)
O5 C1 H1 109.2
O1 C1 H1 109.2
C2 C1 H1 109.2
O2 C2 C1 112.52(17)
O2 C2 C3 107.95(17)
C1 C2 C3 108.76(16)
O2 C2 H21 109.2
C1 C2 H21 109.2
C3 C2 H21 109.2
O3 C3 C4 109.20(17)
O3 C3 C2 111.39(17)
C4 C3 C2 108.54(17)
O3 C3 H31 109.2
C4 C3 H31 109.2
C2 C3 H31 109.2
F4 C4 C3 108.86(17)
F4 C4 C5 107.01(17)
C3 C4 C5 109.97(17)
F4 C4 H41 110.3
C3 C4 H41 110.3
C5 C4 H41 110.3
O5 C5 C4 110.20(17)
O5 C5 C6 107.89(17)
C4 C5 C6 113.60(18)
O5 C5 H51 108.3
C4 C5 H51 108.3
C6 C5 H51 108.3
O6 C6 C5 113.26(18)
O6 C6 H61 108.9
C5 C6 H61 108.9
O6 C6 H62 108.9
C5 C6 H62 108.9
H61 C6 H62 107.7
O1 C7 O10 110.85(16)
O1 C7 C12 115.37(18)
O10 C7 C12 103.35(16)
O1 C7 C8 105.89(16)
O10 C7 C8 104.27(16)
C12 C7 C8 116.56(17)
O8 C8 C9 114.56(17)
O8 C8 C7 116.18(17)
C9 C8 C7 101.52(16)
O8 C8 H81 108.0
C9 C8 H81 108.0
C7 C8 H81 108.0
O9 C9 C10 111.63(17)
O9 C9 C8 114.27(17)
C10 C9 C8 100.52(16)
O9 C9 H91 110.0
C10 C9 H91 110.0
C8 C9 H91 110.0
O10 C10 C11 109.63(17)
O10 C10 C9 104.45(16)
C11 C10 C9 114.19(18)
O10 C10 H101 109.5
C11 C10 H101 109.5
C9 C10 H101 109.5
C10 C11 Br1 109.98(15)
C10 C11 H111 109.7
Br1 C11 H111 109.7
C10 C11 H112 109.7
Br1 C11 H112 109.7
H111 C11 H112 108.2
C7 C12 Br2 112.58(14)
C7 C12 H121 109.1
Br2 C12 H121 109.1
C7 C12 H122 109.1
Br2 C12 H122 109.1
H121 C12 H122 107.8
H131 O13 H132 97(4)

loop_
_geom_bond_atom_site_label_1
_geom_bond_atom_site_label_2
_geom_bond_site_symmetry_2
_geom_bond_distance
_geom_bond_publ_flag
Br1 C11 . 1.944(2) ?
Br2 C12 . 1.946(2) ?
F4 C4 . 1.429(2) ?
O1 C7 . 1.412(2) ?
O1 C1 . 1.433(2) ?
O2 C2 . 1.418(2) ?
O2 H2 . .84 ?
O3 C3 . 1.423(3) ?
O3 H3 . .84 ?
O5 C1 . 1.408(3) ?
O5 C5 . 1.438(3) ?
O6 C6 . 1.426(3) ?
O6 H6 . .84 ?
O8 C8 . 1.422(2) ?
O8 H8 . .84 ?
O9 C9 . 1.416(2) ?
O9 H9 . .84 ?
O10 C7 . 1.429(2) ?
O10 C10 . 1.444(3) ?
C1 C2 . 1.531(3) ?
C1 H1 . 1.00 ?
C2 C3 . 1.537(3) ?
C2 H21 . 1.00 ?
C3 C4 . 1.514(3) ?
C3 H31 . 1.00 ?
C4 C5 . 1.515(3) ?
C4 H41 . 1.00 ?
C5 C6 . 1.518(3) ?
C5 H51 . 1.00 ?
C6 H61 . .99 ?
C6 H62 . .99 ?
C7 C12 . 1.519(3) ?
C7 C8 . 1.546(3) ?
C8 C9 . 1.526(3) ?
C8 H81 . 1.00 ?
C9 C10 . 1.526(3) ?
C9 H91 . 1.00 ?
C10 C11 . 1.502(3) ?
C10 H101 . 1.00 ?
C11 H111 . .99 ?
C11 H112 . .99 ?
C12 H121 . .99 ?
C12 H122 . .99 ?
O13 H131 . .77(4) ?
O13 H132 . .77(4) ?

loop_
_geom_hbond_atom_site_label_D
_geom_hbond_atom_site_label_H
_geom_hbond_atom_site_label_A
_geom_hbond_site_symmetry_A
_geom_hbond_distance_DH
_geom_hbond_distance_HA
_geom_hbond_distance_DA
_geom_hbond_angle_DHA
_geom_hbond_publ_flag
O2 H2 O13 1_545 .84 1.89 2.728(3) 172.2 yes
O3 H3 O8 4_745 .84 2.02 2.851(2) 167.7 yes
O6 H6 O3 3_445 .84 2.05 2.804(2) 148.9 yes
O8 H8 O9 4_745 .84 2.01 2.830(2) 166.7 yes
O9 H9 O2 4_755 .84 1.83 2.663(2) 172.3 yes
O13 H131 O8 4_655 .77(4) 2.23(4) 2.997(2) 175(3) yes
O13 H132 O6 3_455 .77(4) 1.96(4) 2.712(2) 166(4) yes

loop_
_geom_torsion_atom_site_label_1
_geom_torsion_atom_site_label_2
_geom_torsion_atom_site_label_3
_geom_torsion_atom_site_label_4
_geom_torsion
C5 O5 C1 O1 58.2(2)
C5 O5 C1 C2 -60.1(2)
C7 O1 C1 O5 61.5(2)
C7 O1 C1 C2 -177.93(16)
O5 C1 C2 O2 177.85(16)
O1 C1 C2 O2 55.1(2)
O5 C1 C2 C3 58.3(2)
O1 C1 C2 C3 -64.5(2)
O2 C2 C3 O3 59.9(2)
C1 C2 C3 O3 -177.70(16)
O2 C2 C3 C4 -179.81(17)
C1 C2 C3 C4 -57.4(2)
O3 C3 C4 F4 -64.4(2)
C2 C3 C4 F4 173.98(16)
O3 C3 C4 C5 178.65(17)
C2 C3 C4 C5 57.0(2)
C1 O5 C5 C4 59.0(2)
C1 O5 C5 C6 -176.40(17)
F4 C4 C5 O5 -174.61(16)
C3 C4 C5 O5 -56.5(2)
F4 C4 C5 C6 64.2(2)
C3 C4 C5 C6 -177.72(18)
O5 C5 C6 O6 -71.7(2)
C4 C5 C6 O6 50.8(3)
C1 O1 C7 O10 -78.9(2)
C1 O1 C7 C12 38.1(2)
C1 O1 C7 C8 168.62(17)
C10 O10 C7 O1 -103.67(18)
C10 O10 C7 C12 132.16(17)
C10 O10 C7 C8 9.8(2)
O1 C7 C8 O8 -40.4(2)
O10 C7 C8 O8 -157.42(17)
C12 C7 C8 O8 89.4(2)
O1 C7 C8 C9 84.54(18)
O10 C7 C8 C9 -32.48(19)
C12 C7 C8 C9 -145.65(18)
O8 C8 C9 O9 -72.7(2)
C7 C8 C9 O9 161.23(17)
O8 C8 C9 C10 167.59(16)
C7 C8 C9 C10 41.56(18)
C7 O10 C10 C11 139.73(18)
C7 O10 C10 C9 17.0(2)
O9 C9 C10 O10 -158.07(17)
C8 C9 C10 O10 -36.52(19)
O9 C9 C10 C11 82.2(2)
C8 C9 C10 C11 -156.26(18)
O10 C10 C11 Br1 60.1(2)
C9 C10 C11 Br1 176.87(14)
O1 C7 C12 Br2 61.8(2)
O10 C7 C12 Br2 -177.05(13)
C8 C7 C12 Br2 -63.4(2)

loop_
_cod_related_entry_id
_cod_related_entry_database
_cod_related_entry_code
1 ChemSpider 21181993
